data_7203336
loop_
_publ_author_name
'Jones, Leigh F.'
'Jensen, Paul'
'Moubaraki, Boujemaa'
'Berry, Kevin J.'
'Boas, John F.'
'Pilbrow, John R.'
'Murray, Keith S.'

_publ_section_title
;
 Heptanuclear iron(iii) triethanolamine clusters exhibiting ?millennium
 dome?-like topologies and an octanuclear analogue with ground spin
 states of S = 5/2 and 0, respectively
;
_journal_issue 26
_journal_name_full 'Journal of Materials Chemistry'
_journal_page_first 2690
_journal_paper_doi 10.1039/b602858f
_journal_volume 16
_journal_year 2006
_chemical_formula_moiety '[Fe8O3(piv)6(tea)(teaH)3F3].0.5MeOH.0.5H2O'
_chemical_formula_sum 'C42.5 H84 F3 Fe8 N4 O28'
_chemical_formula_weight 1602.94
_chemical_name_systematic
;
?
;
_space_group_IT_number 205
_symmetry_cell_setting cubic
_symmetry_space_group_name_Hall '-P 2ac 2ab 3'
_symmetry_space_group_name_H-M 'P a -3'
_atom_sites_solution_hydrogens geom
_atom_sites_solution_primary direct
_atom_sites_solution_secondary difmap
_audit_creation_method SHELXL-97
_cell_angle_alpha 90.00
_cell_angle_beta 90.00
_cell_angle_gamma 90.00
_cell_formula_units_Z 8
_cell_length_a 22.8942(1)
_cell_length_b 22.8942(1)
_cell_length_c 22.8942(1)
_cell_measurement_temperature 123(2)
_cell_volume 11999.87(9)
_computing_cell_refinement 'HKL Scalepack (Otwinowski & Minor 1997)'
_computing_data_collection 'collect (nonius BV, 1997-2000)'
_computing_data_reduction 'HKL Denzo and Scalepack (Otwinowski & Minor'
_computing_molecular_graphics 'Bruker SHELXTL'
_computing_publication_material 'Bruker SHELXTL'
_computing_structure_refinement 'SHELXL-97 (Sheldrick, 1997)'
_computing_structure_solution 'SHELXS-97 (Sheldrick, 1990)'
_diffrn_ambient_temperature 123(2)
_diffrn_measured_fraction_theta_full 0.998
_diffrn_measured_fraction_theta_max 0.998
_diffrn_measurement_device_type 'NOnius KappaCCD'
_diffrn_measurement_method 'Phi scans'
_diffrn_radiation_monochromator graphite
_diffrn_radiation_source 'fine-focus sealed tube'
_diffrn_radiation_type MoK\a
_diffrn_radiation_wavelength 0.71073
_diffrn_reflns_av_R_equivalents 0.0426
_diffrn_reflns_av_sigmaI/netI 0.0162
_diffrn_reflns_limit_h_max 30
_diffrn_reflns_limit_h_min -30
_diffrn_reflns_limit_k_max 21
_diffrn_reflns_limit_k_min -22
_diffrn_reflns_limit_l_max 30
_diffrn_reflns_limit_l_min -30
_diffrn_reflns_number 109464
_diffrn_reflns_theta_full 28.29
_diffrn_reflns_theta_max 28.29
_diffrn_reflns_theta_min 3.56
_exptl_absorpt_coefficient_mu 1.974
_exptl_absorpt_correction_T_max 1.00
_exptl_absorpt_correction_T_min 0.85
_exptl_absorpt_correction_type empirical
_exptl_absorpt_process_details SADABS
_exptl_crystal_colour red
_exptl_crystal_density_diffrn 1.775
_exptl_crystal_density_method 'not measured'
_exptl_crystal_description prism
_exptl_crystal_F_000 6608
_exptl_crystal_size_max 0.40
_exptl_crystal_size_mid 0.40
_exptl_crystal_size_min 0.40
_refine_diff_density_max 0.536
_refine_diff_density_min -0.304
_refine_diff_density_rms 0.074
_refine_ls_extinction_method none
_refine_ls_goodness_of_fit_ref 1.118
_refine_ls_hydrogen_treatment mixed
_refine_ls_matrix_type full
_refine_ls_number_parameters 267
_refine_ls_number_reflns 4973
_refine_ls_number_restraints 0
_refine_ls_restrained_S_all 1.118
_refine_ls_R_factor_all 0.0362
_refine_ls_R_factor_gt 0.0285
_refine_ls_shift/su_max 0.002
_refine_ls_shift/su_mean 0.000
_refine_ls_structure_factor_coef Fsqd
_refine_ls_weighting_details 'calc w=1/[\s^2^(Fo^2^)+(0.0240P)^2^+18.4362P] where P=(Fo^2^+2Fc^2^)/3'
_refine_ls_weighting_scheme calc
_refine_ls_wR_factor_gt 0.0642
_refine_ls_wR_factor_ref 0.0674
_reflns_number_gt 4412
_reflns_number_total 4973
_reflns_threshold_expression >2sigma(I)
_cod_data_source_file b602858f.txt
_cod_data_source_block 1
_cod_depositor_comments
;
The following automatic conversions were performed:
'_symmetry_cell_setting' value 'Cubic' changed to 'cubic' according to
'/home/saulius/struct/CIF-dictionaries/cif_core.dic' dictionary named
'cif_core.dic' version 2.4.1 from 2010-06-29.

Automatic conversion script
Id: cif_fix_enum 1527 2010-12-29 10:47:43Z saulius 
;
_cod_original_sg_symbol_H-M Pa-3
_cod_original_formula_sum 'C42.50 H84 F3 Fe8 N4 O28'
_cod_database_code 7203336

loop_
_symmetry_equiv_pos_as_xyz
'x, y, z'
'z, x, y'
'y, z, x'
'-y+1/2, -z, x+1/2'
'z+1/2, -x+1/2, -y'
'-y, z+1/2, -x+1/2'
'-z+1/2, -x, y+1/2'
'-z, x+1/2, -y+1/2'
'y+1/2, -z+1/2, -x'
'-x+1/2, -y, z+1/2'
'x+1/2, -y+1/2, -z'
'-x, y+1/2, -z+1/2'
'-x, -y, -z'
'-z, -x, -y'
'-y, -z, -x'
'y-1/2, z, -x-1/2'
'-z-1/2, x-1/2, y'
'y, -z-1/2, x-1/2'
'z-1/2, x, -y-1/2'
'z, -x-1/2, y-1/2'
'-y-1/2, z-1/2, x'
'x-1/2, y, -z-1/2'
'-x-1/2, y-1/2, z'
'x, -y-1/2, z-1/2'

loop_
_atom_site_label
_atom_site_type_symbol
_atom_site_fract_x
_atom_site_fract_y
_atom_site_fract_z
_atom_site_U_iso_or_equiv
_atom_site_adp_type
_atom_site_occupancy
_atom_site_symmetry_multiplicity
_atom_site_calc_flag
_atom_site_refinement_flags
_atom_site_disorder_assembly
_atom_site_disorder_group
Fe1 Fe 0.153605(12) 0.274309(12) 0.537237(12) 0.00846(7) Uani 1 1 d . . .
Fe2 Fe 0.121596(12) 0.378404(12) 0.621596(12) 0.00896(10) Uani 1 3 d S . .
Fe3 Fe 0.275879(12) 0.326431(12) 0.595104(12) 0.00892(7) Uani 1 1 d . . .
Fe4 Fe 0.194527(12) 0.305473(12) 0.694527(12) 0.00832(10) Uani 1 3 d S . .
F1 F 0.11081(5) 0.24480(5) 0.47246(5) 0.0139(2) Uani 1 1 d . . .
O1 O 0.19235(6) 0.31622(6) 0.60409(6) 0.0089(3) Uani 1 1 d . . .
O2 O 0.28261(6) 0.41044(6) 0.61401(6) 0.0118(3) Uani 1 1 d . . .
O3 O 0.27760(6) 0.29919(6) 0.67778(6) 0.0118(3) Uani 1 1 d . . .
O4 O 0.49493(8) 0.28456(9) 0.52085(8) 0.0292(4) Uani 1 1 d . . .
O5 O 0.29740(6) 0.24272(6) 0.57275(7) 0.0158(3) Uani 1 1 d . . .
O6 O 0.21832(6) 0.21380(6) 0.52345(6) 0.0148(3) Uani 1 1 d . . .
O7 O 0.09330(6) 0.33355(6) 0.55527(6) 0.0120(3) Uani 1 1 d . . .
O8 O 0.19299(6) 0.32960(7) 0.47640(6) 0.0165(3) Uani 1 1 d . . .
O9 O 0.28315(6) 0.34516(7) 0.51043(6) 0.0179(3) Uani 1 1 d . . .
O10' O 0.4410(4) 0.4410(4) 0.4410(4) 0.095(4) Uani 0.50 3 d SP A 2
O11 O 0.5000 0.5000 0.5000 0.277(12) Uani 1 6 d S . .
N1 N 0.05491(7) 0.44509(7) 0.55491(7) 0.0123(6) Uani 1 3 d S . .
N2 N 0.37271(7) 0.33330(7) 0.61450(7) 0.0116(3) Uani 1 1 d . . .
C1 C 0.04064(9) 0.40739(9) 0.50553(9) 0.0158(4) Uani 1 1 d . . .
H1A H 0.0701 0.4123 0.4743 0.019 Uiso 1 1 calc R . .
H1B H 0.0019 0.4181 0.4895 0.019 Uiso 1 1 calc R . .
C2 C 0.03991(9) 0.34467(9) 0.52605(9) 0.0141(4) Uani 1 1 d . . .
H2A H 0.0066 0.3382 0.5529 0.017 Uiso 1 1 calc R . .
H2B H 0.0356 0.3180 0.4923 0.017 Uiso 1 1 calc R . .
C3 C 0.38392(9) 0.39579(9) 0.62904(9) 0.0149(4) Uani 1 1 d . . .
H3A H 0.4236 0.4071 0.6161 0.018 Uiso 1 1 calc R . .
H3B H 0.3813 0.4017 0.6718 0.018 Uiso 1 1 calc R . .
C4 C 0.33877(8) 0.43265(9) 0.59835(9) 0.0139(4) Uani 1 1 d . . .
H4A H 0.3424 0.4740 0.6105 0.017 Uiso 1 1 calc R . .
H4B H 0.3443 0.4304 0.5555 0.017 Uiso 1 1 calc R . .
C5 C 0.38124(9) 0.29478(9) 0.66624(9) 0.0145(4) Uani 1 1 d . . .
H5A H 0.4186 0.3046 0.6857 0.017 Uiso 1 1 calc R . .
H5B H 0.3831 0.2535 0.6535 0.017 Uiso 1 1 calc R . .
C6 C 0.33082(9) 0.30283(10) 0.70888(9) 0.0153(4) Uani 1 1 d . . .
H6A H 0.3322 0.2721 0.7393 0.018 Uiso 1 1 calc R . .
H6B H 0.3339 0.3413 0.7283 0.018 Uiso 1 1 calc R . .
C7 C 0.40680(9) 0.31416(9) 0.56271(9) 0.0164(4) Uani 1 1 d . . .
H7A H 0.3938 0.3375 0.5287 0.020 Uiso 1 1 calc R . .
H7B H 0.3968 0.2729 0.5546 0.020 Uiso 1 1 calc R . .
C8 C 0.47264(9) 0.31894(10) 0.56690(10) 0.0187(4) Uani 1 1 d . . .
H8A H 0.4852 0.3601 0.5626 0.022 Uiso 1 1 calc R . .
H8B H 0.4866 0.3041 0.6051 0.022 Uiso 1 1 calc R . .
C9 C 0.26971(9) 0.20671(8) 0.54207(8) 0.0117(4) Uani 1 1 d . . .
C10 C 0.29993(9) 0.14973(9) 0.52714(10) 0.0185(4) Uani 1 1 d . . .
H10A H 0.2916 0.1400 0.4858 0.022 Uiso 1 1 calc R . .
H10B H 0.2831 0.1183 0.5516 0.022 Uiso 1 1 calc R . .
C11 C 0.36601(10) 0.15065(11) 0.53599(12) 0.0271(5) Uani 1 1 d . . .
H11A H 0.3829 0.1830 0.5136 0.041 Uiso 1 1 calc R . .
H11B H 0.3827 0.1136 0.5225 0.041 Uiso 1 1 calc R . .
H11C H 0.3748 0.1560 0.5776 0.041 Uiso 1 1 calc R . .
C12 C 0.24327(9) 0.35017(9) 0.47215(9) 0.0136(4) Uani 1 1 d . . .
C13 C 0.26008(11) 0.38479(11) 0.41827(10) 0.0249(5) Uani 1 1 d . . .
H13A H 0.2673 0.4258 0.4300 0.030 Uiso 1 1 calc R . .
H13B H 0.2973 0.3690 0.4029 0.030 Uiso 1 1 calc R . .
C14 C 0.21555(13) 0.38445(12) 0.36976(11) 0.0319(6) Uani 1 1 d . . .
H14A H 0.2091 0.3442 0.3566 0.048 Uiso 1 1 calc R . .
H14B H 0.2299 0.4080 0.3371 0.048 Uiso 1 1 calc R . .
H14C H 0.1787 0.4009 0.3841 0.048 Uiso 1 1 calc R . .
C15 C 0.4670(9) 0.4670(9) 0.4670(9) 0.180(19) Uani 0.50 3 d SP B 1
H4 H 0.5326(16) 0.2830(15) 0.5234(14) 0.046(10) Uiso 1 1 d . . .

loop_
_atom_site_aniso_label
_atom_site_aniso_U_11
_atom_site_aniso_U_22
_atom_site_aniso_U_33
_atom_site_aniso_U_23
_atom_site_aniso_U_13
_atom_site_aniso_U_12
Fe1 0.00808(13) 0.00929(13) 0.00800(13) -0.00131(10) -0.00088(10) -0.00025(10)
Fe2 0.00896(10) 0.00896(10) 0.00896(10) -0.00045(10) 0.00045(10) -0.00045(10)
Fe3 0.00742(13) 0.01099(13) 0.00836(13) -0.00136(10) 0.00013(10) -0.00038(10)
Fe4 0.00832(10) 0.00832(10) 0.00832(10) -0.00009(10) 0.00009(10) -0.00009(10)
F1 0.0140(6) 0.0159(6) 0.0118(6) -0.0029(4) -0.0033(4) -0.0012(5)
O1 0.0082(6) 0.0102(6) 0.0082(6) -0.0008(5) -0.0002(5) -0.0008(5)
O2 0.0090(6) 0.0101(6) 0.0165(7) -0.0006(5) 0.0021(5) -0.0010(5)
O3 0.0082(6) 0.0169(7) 0.0103(6) 0.0007(5) -0.0013(5) 0.0005(5)
O4 0.0151(8) 0.0447(11) 0.0277(9) -0.0128(8) 0.0033(7) 0.0046(8)
O5 0.0135(7) 0.0142(7) 0.0196(7) -0.0065(6) -0.0027(6) 0.0017(5)
O6 0.0104(7) 0.0150(7) 0.0190(7) -0.0063(6) -0.0025(5) 0.0022(5)
O7 0.0104(6) 0.0133(7) 0.0122(7) -0.0022(5) -0.0037(5) 0.0031(5)
O8 0.0162(7) 0.0210(8) 0.0124(7) 0.0028(6) -0.0012(6) -0.0048(6)
O9 0.0139(7) 0.0282(8) 0.0115(7) 0.0008(6) 0.0001(5) -0.0026(6)
O10' 0.095(4) 0.095(4) 0.095(4) 0.015(5) 0.015(5) 0.015(5)
O11 0.277(12) 0.277(12) 0.277(12) 0.032(16) 0.032(16) 0.032(16)
N1 0.0123(6) 0.0123(6) 0.0123(6) -0.0014(6) 0.0014(6) -0.0014(6)
N2 0.0094(8) 0.0125(8) 0.0130(8) -0.0017(6) 0.0009(6) -0.0004(6)
C1 0.0162(10) 0.0164(10) 0.0149(10) -0.0007(8) -0.0030(8) 0.0014(8)
C2 0.0105(9) 0.0143(9) 0.0175(10) -0.0016(8) -0.0053(7) 0.0012(7)
C3 0.0113(9) 0.0139(9) 0.0194(10) -0.0046(8) -0.0001(8) -0.0020(7)
C4 0.0088(9) 0.0146(9) 0.0184(10) -0.0001(8) 0.0036(7) -0.0033(7)
C5 0.0099(9) 0.0164(10) 0.0171(10) 0.0005(8) -0.0024(7) 0.0019(7)
C6 0.0115(9) 0.0216(11) 0.0126(9) 0.0000(8) -0.0036(7) -0.0001(8)
C7 0.0133(10) 0.0186(10) 0.0172(10) -0.0043(8) 0.0028(8) -0.0003(8)
C8 0.0135(10) 0.0220(11) 0.0206(11) -0.0034(9) 0.0016(8) 0.0000(8)
C9 0.0127(9) 0.0117(9) 0.0106(9) -0.0003(7) 0.0028(7) 0.0008(7)
C10 0.0164(10) 0.0133(10) 0.0257(11) -0.0047(8) -0.0005(8) 0.0024(8)
C11 0.0198(11) 0.0217(12) 0.0399(14) -0.0055(10) -0.0036(10) 0.0095(9)
C12 0.0163(10) 0.0142(9) 0.0105(9) -0.0016(7) 0.0012(7) 0.0002(8)
C13 0.0267(12) 0.0318(13) 0.0162(11) 0.0091(9) 0.0000(9) -0.0070(10)
C14 0.0456(16) 0.0334(14) 0.0167(11) 0.0078(10) -0.0071(11) -0.0057(12)
C15 0.180(19) 0.180(19) 0.180(19) -0.034(15) -0.034(15) -0.034(15)

loop_
_atom_type_symbol
_atom_type_description
_atom_type_scat_dispersion_real
_atom_type_scat_dispersion_imag
_atom_type_scat_source
C C 0.0033 0.0016 'International Tables Vol C Tables 4.2.6.8 and 6.1.1.4'
H H 0.0000 0.0000 'International Tables Vol C Tables 4.2.6.8 and 6.1.1.4'
N N 0.0061 0.0033 'International Tables Vol C Tables 4.2.6.8 and 6.1.1.4'
O O 0.0106 0.0060 'International Tables Vol C Tables 4.2.6.8 and 6.1.1.4'
F F 0.0171 0.0103 'International Tables Vol C Tables 4.2.6.8 and 6.1.1.4'
Fe Fe 0.3463 0.8444 'International Tables Vol C Tables 4.2.6.8 and 6.1.1.4'

loop_
_geom_angle_atom_site_label_1
_geom_angle_atom_site_label_2
_geom_angle_atom_site_label_3
_geom_angle
_geom_angle_site_symmetry_1
_geom_angle_site_symmetry_3
_geom_angle_publ_flag
F1 Fe1 O7 92.68(5) . . ?
F1 Fe1 O2 90.12(5) . 5_456 ?
O7 Fe1 O2 90.31(6) . 5_456 ?
F1 Fe1 O1 171.75(5) . . ?
O7 Fe1 O1 79.75(5) . . ?
O2 Fe1 O1 93.17(5) 5_456 . ?
F1 Fe1 O6 90.70(5) . . ?
O7 Fe1 O6 176.52(6) . . ?
O2 Fe1 O6 88.82(6) 5_456 . ?
O1 Fe1 O6 96.93(6) . . ?
F1 Fe1 O8 85.27(5) . . ?
O7 Fe1 O8 91.43(6) . . ?
O2 Fe1 O8 175.15(6) 5_456 . ?
O1 Fe1 O8 91.60(6) . . ?
O6 Fe1 O8 89.71(6) . . ?
O7 Fe2 O7 109.16(4) . 5_456 ?
O7 Fe2 O7 109.16(4) . 4_565 ?
O7 Fe2 O7 109.16(4) 5_456 4_565 ?
O7 Fe2 O1 76.15(5) . . ?
O7 Fe2 O1 152.81(6) 5_456 . ?
O7 Fe2 O1 93.21(5) 4_565 . ?
O7 Fe2 O1 152.81(6) . 4_565 ?
O7 Fe2 O1 93.21(5) 5_456 4_565 ?
O7 Fe2 O1 76.15(5) 4_565 4_565 ?
O1 Fe2 O1 76.95(5) . 4_565 ?
O7 Fe2 O1 93.21(5) . 5_456 ?
O7 Fe2 O1 76.15(5) 5_456 5_456 ?
O7 Fe2 O1 152.81(6) 4_565 5_456 ?
O1 Fe2 O1 76.95(5) . 5_456 ?
O1 Fe2 O1 76.95(5) 4_565 5_456 ?
O7 Fe2 Fe4 109.78(4) . . ?
O7 Fe2 Fe4 109.78(4) 5_456 . ?
O7 Fe2 Fe4 109.78(4) 4_565 . ?
O1 Fe2 Fe4 45.92(4) . . ?
O1 Fe2 Fe4 45.92(4) 4_565 . ?
O1 Fe2 Fe4 45.92(4) 5_456 . ?
O1 Fe3 O2 99.84(6) . . ?
O1 Fe3 O9 102.23(6) . . ?
O2 Fe3 O9 89.84(6) . . ?
O1 Fe3 O3 83.16(6) . . ?
O2 Fe3 O3 95.45(6) . . ?
O9 Fe3 O3 171.73(6) . . ?
O1 Fe3 O5 98.71(6) . . ?
O2 Fe3 O5 161.45(6) . . ?
O9 Fe3 O5 86.45(6) . . ?
O3 Fe3 O5 86.54(6) . . ?
O1 Fe3 N2 162.36(6) . . ?
O2 Fe3 N2 79.25(6) . . ?
O9 Fe3 N2 95.39(6) . . ?
O3 Fe3 N2 79.42(6) . . ?
O5 Fe3 N2 83.01(6) . . ?
O3 Fe4 O3 97.75(5) 4_565 5_456 ?
O3 Fe4 O3 97.75(5) 4_565 . ?
O3 Fe4 O3 97.75(5) 5_456 . ?
O3 Fe4 O1 80.59(5) 4_565 4_565 ?
O3 Fe4 O1 161.62(6) 5_456 4_565 ?
O3 Fe4 O1 100.61(6) . 4_565 ?
O3 Fe4 O1 100.61(6) 4_565 5_456 ?
O3 Fe4 O1 80.59(5) 5_456 5_456 ?
O3 Fe4 O1 161.62(6) . 5_456 ?
O1 Fe4 O1 81.74(6) 4_565 5_456 ?
O3 Fe4 O1 161.62(6) 4_565 . ?
O3 Fe4 O1 100.61(6) 5_456 . ?
O3 Fe4 O1 80.59(5) . . ?
O1 Fe4 O1 81.74(6) 4_565 . ?
O1 Fe4 O1 81.74(6) 5_456 . ?
O3 Fe4 Fe2 119.56(4) 4_565 . ?
O3 Fe4 Fe2 119.56(4) 5_456 . ?
O3 Fe4 Fe2 119.56(4) . . ?
O1 Fe4 Fe2 49.07(4) 4_565 . ?
O1 Fe4 Fe2 49.07(4) 5_456 . ?
O1 Fe4 Fe2 49.07(4) . . ?
Fe3 O1 Fe1 114.31(6) . . ?
Fe3 O1 Fe4 95.51(6) . . ?
Fe1 O1 Fe4 135.18(7) . . ?
Fe3 O1 Fe2 132.07(7) . . ?
Fe1 O1 Fe2 97.06(5) . . ?
Fe4 O1 Fe2 85.00(5) . . ?
C4 O2 Fe3 111.18(11) . . ?
C4 O2 Fe1 119.33(12) . 4_565 ?
Fe3 O2 Fe1 129.39(7) . 4_565 ?
C6 O3 Fe4 137.65(12) . . ?
C6 O3 Fe3 118.47(12) . . ?
Fe4 O3 Fe3 98.32(6) . . ?
C9 O5 Fe3 129.38(13) . . ?
C9 O6 Fe1 135.06(13) . . ?
C2 O7 Fe2 124.16(12) . . ?
C2 O7 Fe1 128.81(12) . . ?
Fe2 O7 Fe1 107.00(6) . . ?
C12 O8 Fe1 132.82(14) . . ?
C12 O9 Fe3 129.08(13) . . ?
C15 O11 C15 180.0(14) . 13_666 ?
C1 N1 C1 114.65(11) 5_456 . ?
C1 N1 C1 114.65(11) 5_456 4_565 ?
C1 N1 C1 114.65(11) . 4_565 ?
C7 N2 C5 113.03(16) . . ?
C7 N2 C3 111.77(16) . . ?
C5 N2 C3 111.59(16) . . ?
C7 N2 Fe3 109.69(12) . . ?
C5 N2 Fe3 104.06(11) . . ?
C3 N2 Fe3 106.18(11) . . ?
N1 C1 C2 108.88(18) . . ?
O7 C2 C1 107.93(16) . . ?
N2 C3 C4 108.36(16) . . ?
O2 C4 C3 107.51(16) . . ?
N2 C5 C6 109.81(16) . . ?
O3 C6 C5 108.86(16) . . ?
N2 C7 C8 116.81(17) . . ?
O4 C8 C7 105.81(17) . . ?
O5 C9 O6 125.13(18) . . ?
O5 C9 C10 117.46(18) . . ?
O6 C9 C10 117.40(18) . . ?
C9 C10 C11 114.24(18) . . ?
O8 C12 O9 125.11(19) . . ?
O8 C12 C13 119.67(19) . . ?
O9 C12 C13 115.22(19) . . ?
C14 C13 C12 115.2(2) . . ?

loop_
_geom_bond_atom_site_label_1
_geom_bond_atom_site_label_2
_geom_bond_distance
_geom_bond_site_symmetry_2
_geom_bond_publ_flag
Fe1 F1 1.9014(11) . ?
Fe1 O7 1.9789(14) . ?
Fe1 O2 1.9885(14) 5_456 ?
Fe1 O1 2.0125(13) . ?
Fe1 O6 2.0527(14) . ?
Fe1 O8 2.0869(15) . ?
Fe2 O7 1.9443(14) . ?
Fe2 O7 1.9443(14) 5_456 ?
Fe2 O7 1.9443(14) 4_565 ?
Fe2 O1 2.1934(13) . ?
Fe2 O1 2.1934(13) 4_565 ?
Fe2 O1 2.1934(13) 5_456 ?
Fe2 Fe4 2.8920(7) . ?
Fe3 O1 1.9376(13) . ?
Fe3 O2 1.9775(14) . ?
Fe3 O9 1.9924(15) . ?
Fe3 O3 1.9934(14) . ?
Fe3 O5 2.0438(14) . ?
Fe3 N2 2.2664(16) . ?
Fe4 O3 1.9454(14) 4_565 ?
Fe4 O3 1.9454(14) 5_456 ?
Fe4 O3 1.9454(14) . ?
Fe4 O1 2.0856(13) 4_565 ?
Fe4 O1 2.0856(13) 5_456 ?
Fe4 O1 2.0856(13) . ?
O2 C4 1.428(2) . ?
O2 Fe1 1.9885(14) 4_565 ?
O3 C6 1.414(2) . ?
O4 C8 1.411(3) . ?
O5 C9 1.255(2) . ?
O6 C9 1.262(2) . ?
O7 C2 1.416(2) . ?
O8 C12 1.248(3) . ?
O9 C12 1.271(2) . ?
O11 C15 1.31(3) . ?
O11 C15 1.31(3) 13_666 ?
N1 C1 1.459(2) 5_456 ?
N1 C1 1.459(2) . ?
N1 C1 1.459(2) 4_565 ?
N2 C7 1.486(3) . ?
N2 C5 1.490(3) . ?
N2 C3 1.491(3) . ?
C1 C2 1.511(3) . ?
C3 C4 1.508(3) . ?
C5 C6 1.523(3) . ?
C7 C8 1.514(3) . ?
C9 C10 1.516(3) . ?
C10 C11 1.526(3) . ?
C12 C13 1.516(3) . ?
C13 C14 1.507(3) . ?
